data_4120533
loop_
_publ_author_name
'Hau, Sam C. K.'
'Mak, Thomas C. W.'

_publ_section_title
;
 Synthesis of Unstable Carbides Ag2C2n (n = 3, 4) and Characterization via
 Crystallographic Analysis of Their Double Salts with Silver(I)
 Trifluoroacetate.
;
_journal_issue 3
_journal_name_full 'Journal of the American Chemical Society'
_journal_page_first 902
_journal_page_last 905
_journal_paper_doi 10.1021/ja412095y
_journal_volume 136
_journal_year 2014
_chemical_formula_sum 'C11 H6 Ag5 F12 O11'
_chemical_formula_weight 1081.51
_chemical_name_systematic
; 
 ? 
;
_space_group_IT_number 14
_symmetry_cell_setting monoclinic
_symmetry_space_group_name_Hall '-P 2ybc'
_symmetry_space_group_name_H-M 'P 1 21/c 1'
_atom_sites_solution_hydrogens geom
_atom_sites_solution_primary direct
_atom_sites_solution_secondary difmap
_audit_creation_method SHELXL-97
_cell_angle_alpha 90.00
_cell_angle_beta 97.9830(10)
_cell_angle_gamma 90.00
_cell_formula_units_Z 4
_cell_length_a 10.8715(7)
_cell_length_b 10.8440(7)
_cell_length_c 20.3372(14)
_cell_measurement_temperature 173(2)
_cell_volume 2374.3(3)
_computing_cell_refinement SAINT(Bruker,2001)
_computing_data_collection APEX2(Bruker,2003)
_computing_data_reduction APEX2(Bruker,2003)
_computing_molecular_graphics DIAMOND
_computing_publication_material 'SHELXL-97 (Sheldrick, 1997)'
_computing_structure_refinement 'SHELXL-97 (Sheldrick, 1997)'
_computing_structure_solution 'SHELXS-97 (Sheldrick, 1997)'
_diffrn_ambient_temperature 173(2)
_diffrn_measured_fraction_theta_full 1.000
_diffrn_measured_fraction_theta_max 1.000
_diffrn_measurement_device_type 'Bruker APEX II CCD diffractometer'
_diffrn_measurement_method '\f and \w scan'
_diffrn_radiation_monochromator graphite
_diffrn_radiation_source 'fine-focus sealed tube'
_diffrn_radiation_type MoK\a
_diffrn_radiation_wavelength 0.71073
_diffrn_reflns_av_R_equivalents 0.1224
_diffrn_reflns_av_sigmaI/netI 0.1208
_diffrn_reflns_limit_h_max 13
_diffrn_reflns_limit_h_min -10
_diffrn_reflns_limit_k_max 10
_diffrn_reflns_limit_k_min -13
_diffrn_reflns_limit_l_max 24
_diffrn_reflns_limit_l_min -24
_diffrn_reflns_number 16382
_diffrn_reflns_theta_full 25.25
_diffrn_reflns_theta_max 25.25
_diffrn_reflns_theta_min 1.89
_exptl_absorpt_coefficient_mu 4.196
_exptl_absorpt_correction_T_max 0.3658
_exptl_absorpt_correction_T_min 0.2846
_exptl_absorpt_correction_type multi-scan
_exptl_crystal_colour orange
_exptl_crystal_density_diffrn 3.026
_exptl_crystal_density_method 'not measured'
_exptl_crystal_description block
_exptl_crystal_F_000 2012
_exptl_crystal_size_max 0.40
_exptl_crystal_size_mid 0.30
_exptl_crystal_size_min 0.30
_refine_diff_density_max 1.509
_refine_diff_density_min -1.596
_refine_diff_density_rms 0.374
_refine_ls_extinction_method none
_refine_ls_goodness_of_fit_ref 1.055
_refine_ls_hydrogen_treatment constr
_refine_ls_matrix_type full
_refine_ls_number_parameters 352
_refine_ls_number_reflns 4290
_refine_ls_number_restraints 6
_refine_ls_restrained_S_all 1.063
_refine_ls_R_factor_all 0.0935
_refine_ls_R_factor_gt 0.0761
_refine_ls_shift/su_max 0.000
_refine_ls_shift/su_mean 0.000
_refine_ls_structure_factor_coef Fsqd
_refine_ls_weighting_details 'calc w=1/[\s^2^(Fo^2^)+(0.1132P)^2^+0.0000P] where P=(Fo^2^+2Fc^2^)/3'
_refine_ls_weighting_scheme calc
_refine_ls_wR_factor_gt 0.1902
_refine_ls_wR_factor_ref 0.2052
_reflns_number_gt 3376
_reflns_number_total 4290
_reflns_threshold_expression >2sigma(I)
_cod_data_source_file ja412095y_si_002.cif
_cod_data_source_block 1
_cod_depositor_comments
;
The following automatic conversions were performed:

'_symmetry_cell_setting' value 'Monoclinic' changed to 'monoclinic'
according to
/usr/data/users/saulius/automatic-downloads/current/ACS/lib/dictionaries/cif_core.dic
dictionary named 'cif_core.dic' version 2.4.2 from 2011-04-26.

Automatic conversion script
Id: cif_fix_values 2281 2013-09-26 08:29:07Z andrius 
;
_cod_original_sg_symbol_H-M P2(1)/c
_cod_database_code 4120533

loop_
_symmetry_equiv_pos_as_xyz
'x, y, z'
'-x, y+1/2, -z+1/2'
'-x, -y, -z'
'x, -y-1/2, z-1/2'

loop_
_atom_site_label
_atom_site_type_symbol
_atom_site_fract_x
_atom_site_fract_y
_atom_site_fract_z
_atom_site_U_iso_or_equiv
_atom_site_adp_type
_atom_site_occupancy
_atom_site_symmetry_multiplicity
_atom_site_calc_flag
_atom_site_refinement_flags
Ag1 Ag 0.08805(9) -0.10427(9) -0.05088(5) 0.0278(3) Uani 1 1 d .
Ag2 Ag 0.37337(9) -0.40214(8) -0.04499(5) 0.0297(3) Uani 1 1 d .
Ag3 Ag 0.24940(9) -0.21733(8) -0.13098(4) 0.0244(3) Uani 1 1 d .
Ag4 Ag 0.33147(9) -0.16881(9) 0.01169(5) 0.0274(3) Uani 1 1 d .
Ag5 Ag 0.24993(12) -0.19126(11) -0.31109(5) 0.0420(4) Uani 1 1 d .
O1 O 0.3520(8) -0.2965(8) -0.2147(4) 0.029(2) Uani 1 1 d .
O2 O 0.4587(9) -0.4357(8) -0.1471(4) 0.034(2) Uani 1 1 d .
O3 O 0.5685(9) -0.3864(7) 0.0260(4) 0.030(2) Uani 1 1 d .
O4 O 0.5358(9) -0.1938(8) 0.0590(5) 0.033(2) Uani 1 1 d .
O5 O 0.1186(8) 0.0626(8) 0.0254(4) 0.029(2) Uani 1 1 d .
O6 O 0.3230(8) 0.0247(8) 0.0576(5) 0.035(2) Uani 1 1 d .
O7 O 0.0298(8) -0.0021(8) -0.1564(4) 0.029(2) Uani 1 1 d .
O8 O 0.1526(9) -0.1020(7) -0.2184(4) 0.028(2) Uani 1 1 d .
C1 C 0.1886(12) -0.2978(11) -0.0399(6) 0.025(3) Uani 1 1 d .
C2 C 0.1159(11) -0.3734(11) -0.0270(6) 0.020(2) Uani 1 1 d .
C3 C 0.0367(11) -0.4611(11) -0.0074(6) 0.024(3) Uani 1 1 d .
C4 C 0.4278(12) -0.3788(12) -0.2018(6) 0.027(3) Uani 1 1 d .
C5 C 0.4895(18) -0.4286(17) -0.2609(8) 0.052(5) Uani 1 1 d .
C6 C 0.5976(12) -0.2886(12) 0.0588(6) 0.028(3) Uani 1 1 d .
C7 C 0.7285(14) -0.2885(13) 0.1007(8) 0.037(3) Uani 1 1 d .
C8 C 0.2243(12) 0.0811(12) 0.0589(6) 0.027(3) Uani 1 1 d .
C9 C 0.2362(13) 0.1933(13) 0.1045(9) 0.042(4) Uani 1 1 d .
C10 C 0.0695(11) -0.0265(12) -0.2089(6) 0.026(3) Uani 1 1 d .
C11 C 0.0141(15) 0.0514(14) -0.2687(8) 0.041(4) Uani 1 1 d .
F1 F 0.4376(15) -0.3888(14) -0.3180(5) 0.117(6) Uani 1 1 d .
F2 F 0.4925(13) -0.5506(10) -0.2623(6) 0.085(4) Uani 1 1 d .
F3 F 0.6059(13) -0.3983(15) -0.2514(7) 0.108(5) Uani 1 1 d .
F4 F 0.8063(12) -0.347(2) 0.0800(11) 0.191(12) Uani 1 1 d .
F5 F 0.7691(10) -0.1767(9) 0.1147(7) 0.087(4) Uani 1 1 d .
F6 F 0.7239(16) -0.335(2) 0.1591(9) 0.156(9) Uani 1 1 d .
F7 F 0.1525(13) 0.2737(11) 0.0918(7) 0.100(4) Uani 1 1 d U
F8 F 0.3479(9) 0.2402(9) 0.1151(6) 0.078(4) Uani 1 1 d .
F9 F 0.2185(16) 0.1612(14) 0.1654(7) 0.122(6) Uani 1 1 d .
F10 F 0.0421(13) 0.0127(13) -0.3274(5) 0.096(5) Uani 1 1 d .
F11 F -0.1067(11) 0.0551(14) -0.2750(6) 0.091(4) Uani 1 1 d .
F12 F 0.0503(15) 0.1680(11) -0.2619(6) 0.102(5) Uani 1 1 d .
O1W O 0.4169(8) -0.0569(8) -0.0908(4) 0.028(2) Uani 1 1 d .
H1WA H 0.4427 -0.0241 -0.1243 0.034 Uiso 1 1 d R
H1WB H 0.4769 -0.0923 -0.0668 0.034 Uiso 1 1 d R
O2W O 0.0978(11) -0.2987(10) -0.3841(5) 0.051(3) Uani 1 1 d .
H2WA H 0.0676 -0.3581 -0.3642 0.061 Uiso 1 1 d R
H2WB H 0.1319 -0.3262 -0.4163 0.061 Uiso 1 1 d R
O3W O 0.3242(11) -0.0622(10) -0.3899(5) 0.052(3) Uani 1 1 d .
H3WA H 0.3893 -0.0245 -0.3726 0.063 Uiso 1 1 d R
H3WB H 0.2696 -0.0104 -0.4061 0.063 Uiso 1 1 d R

loop_
_atom_site_aniso_label
_atom_site_aniso_U_11
_atom_site_aniso_U_22
_atom_site_aniso_U_33
_atom_site_aniso_U_23
_atom_site_aniso_U_13
_atom_site_aniso_U_12
Ag1 0.0237(6) 0.0326(6) 0.0279(6) -0.0068(4) 0.0063(4) 0.0077(4)
Ag2 0.0350(6) 0.0233(5) 0.0299(6) -0.0031(4) 0.0011(4) 0.0107(4)
Ag3 0.0308(6) 0.0259(5) 0.0188(5) 0.0042(4) 0.0116(4) 0.0067(4)
Ag4 0.0259(6) 0.0249(5) 0.0303(6) -0.0091(4) -0.0001(4) 0.0026(4)
Ag5 0.0526(8) 0.0485(7) 0.0262(6) 0.0034(5) 0.0103(5) -0.0034(5)
O1 0.032(5) 0.032(5) 0.027(5) -0.001(4) 0.014(4) 0.001(4)
O2 0.051(6) 0.033(5) 0.019(5) -0.002(4) 0.008(4) 0.007(4)
O3 0.039(5) 0.013(4) 0.035(5) -0.002(4) 0.001(4) 0.004(4)
O4 0.033(5) 0.021(5) 0.043(6) -0.011(4) -0.004(4) 0.006(4)
O5 0.025(5) 0.033(5) 0.031(5) -0.018(4) 0.008(4) -0.008(4)
O6 0.019(5) 0.034(5) 0.053(6) -0.017(5) 0.006(4) 0.002(4)
O7 0.032(5) 0.033(5) 0.023(5) 0.000(4) 0.008(4) 0.008(4)
O8 0.039(5) 0.024(4) 0.021(5) 0.001(3) 0.009(4) 0.009(4)
C1 0.026(7) 0.021(6) 0.027(7) 0.006(5) 0.005(5) -0.004(5)
C2 0.021(6) 0.023(6) 0.017(6) 0.000(5) 0.003(5) -0.004(5)
C3 0.025(7) 0.014(5) 0.037(7) 0.002(5) 0.015(5) -0.001(4)
C4 0.031(7) 0.031(7) 0.021(7) -0.005(5) 0.014(5) -0.006(6)
C5 0.064(12) 0.070(12) 0.027(9) 0.007(8) 0.020(8) 0.023(9)
C6 0.031(7) 0.035(7) 0.018(6) 0.000(5) 0.000(5) 0.004(6)
C7 0.036(8) 0.028(7) 0.044(9) 0.001(6) 0.000(7) 0.005(6)
C8 0.024(7) 0.030(7) 0.028(7) -0.003(5) 0.013(5) -0.001(5)
C9 0.027(8) 0.035(8) 0.065(11) -0.028(7) 0.003(7) 0.006(6)
C10 0.024(7) 0.025(7) 0.028(7) 0.006(5) 0.003(5) -0.002(5)
C11 0.046(10) 0.039(8) 0.041(9) 0.011(7) 0.015(7) 0.009(7)
F1 0.168(14) 0.152(13) 0.034(6) 0.008(7) 0.030(7) 0.122(11)
F2 0.138(11) 0.050(6) 0.070(8) -0.028(6) 0.030(7) 0.017(7)
F3 0.076(9) 0.156(14) 0.106(10) -0.037(9) 0.062(8) -0.007(8)
F4 0.045(8) 0.26(2) 0.24(2) -0.207(19) -0.063(11) 0.072(11)
F5 0.049(7) 0.047(6) 0.152(12) -0.022(7) -0.036(7) -0.007(5)
F6 0.121(14) 0.199(19) 0.122(13) 0.092(14) -0.082(12) -0.060(12)
F7 0.102(8) 0.066(6) 0.119(8) -0.042(6) -0.031(6) 0.039(6)
F8 0.054(7) 0.054(6) 0.129(10) -0.064(7) 0.021(6) -0.020(5)
F9 0.192(16) 0.118(12) 0.072(9) -0.067(9) 0.078(10) -0.050(11)
F10 0.146(12) 0.122(11) 0.021(5) 0.016(6) 0.016(6) 0.081(9)
F11 0.053(7) 0.147(12) 0.072(8) 0.043(8) 0.000(6) 0.035(7)
F12 0.183(15) 0.056(7) 0.063(8) 0.032(6) -0.003(8) 0.005(8)
O1W 0.021(5) 0.034(5) 0.031(5) -0.001(4) 0.008(4) -0.005(4)
O2W 0.065(8) 0.048(6) 0.038(6) 0.007(5) -0.001(5) -0.025(5)
O3W 0.064(8) 0.061(7) 0.027(5) 0.011(5) -0.012(5) -0.025(6)

loop_
_atom_type_symbol
_atom_type_description
_atom_type_scat_dispersion_real
_atom_type_scat_dispersion_imag
_atom_type_scat_source
C C 0.0033 0.0016 'International Tables Vol C Tables 4.2.6.8 and 6.1.1.4'
H H 0.0000 0.0000 'International Tables Vol C Tables 4.2.6.8 and 6.1.1.4'
O O 0.0106 0.0060 'International Tables Vol C Tables 4.2.6.8 and 6.1.1.4'
F F 0.0171 0.0103 'International Tables Vol C Tables 4.2.6.8 and 6.1.1.4'
Ag Ag -0.8971 1.1015 'International Tables Vol C Tables 4.2.6.8 and 6.1.1.4'

loop_
_geom_angle_atom_site_label_1
_geom_angle_atom_site_label_2
_geom_angle_atom_site_label_3
_geom_angle
_geom_angle_site_symmetry_1
_geom_angle_site_symmetry_3
C1 Ag1 O5 126.4(4) . .
C1 Ag1 O5 125.3(4) . 3
O5 Ag1 O5 76.5(3) . 3
C1 Ag1 O7 123.5(4) . .
O5 Ag1 O7 103.0(3) . .
O5 Ag1 O7 88.2(3) 3 .
C1 Ag1 Ag3 49.8(3) . .
O5 Ag1 Ag3 131.6(2) . .
O5 Ag1 Ag3 150.72(19) 3 .
O7 Ag1 Ag3 78.2(2) . .
C1 Ag1 Ag4 49.7(3) . .
O5 Ag1 Ag4 81.9(2) . .
O5 Ag1 Ag4 141.3(2) 3 .
O7 Ag1 Ag4 128.2(2) . .
Ag3 Ag1 Ag4 62.70(3) . .
C1 Ag2 O3 132.1(4) . 3_645
C1 Ag2 O3 129.5(4) . .
O3 Ag2 O3 77.3(3) 3_645 .
C1 Ag2 O2 123.4(4) . .
O3 Ag2 O2 82.5(3) 3_645 .
O3 Ag2 O2 96.6(3) . .
C1 Ag2 Ag4 50.2(3) . .
O3 Ag2 Ag4 147.2(2) 3_645 .
O3 Ag2 Ag4 82.58(19) . .
O2 Ag2 Ag4 125.8(2) . .
C1 Ag2 Ag3 49.5(3) . .
O3 Ag2 Ag3 149.0(2) 3_645 .
O3 Ag2 Ag3 128.2(2) . .
O2 Ag2 Ag3 77.6(2) . .
Ag4 Ag2 Ag3 62.46(3) . .
C1 Ag3 O8 134.2(4) . .
C1 Ag3 O1 133.8(4) . .
O8 Ag3 O1 81.3(3) . .
C1 Ag3 O1W 106.3(4) . .
O8 Ag3 O1W 96.1(3) . .
O1 Ag3 O1W 95.3(3) . .
C1 Ag3 Ag1 54.1(3) . .
O8 Ag3 Ag1 87.5(2) . .
O1 Ag3 Ag1 168.2(2) . .
O1W Ag3 Ag1 89.57(19) . .
C1 Ag3 Ag2 52.3(3) . .
O8 Ag3 Ag2 167.0(2) . .
O1 Ag3 Ag2 87.5(2) . .
O1W Ag3 Ag2 91.5(2) . .
Ag1 Ag3 Ag2 103.16(4) . .
C1 Ag3 Ag4 48.6(3) . .
O8 Ag3 Ag4 134.6(2) . .
O1 Ag3 Ag4 132.3(2) . .
O1W Ag3 Ag4 57.6(2) . .
Ag1 Ag3 Ag4 59.08(3) . .
Ag2 Ag3 Ag4 58.33(3) . .
C1 Ag4 O6 134.0(4) . .
C1 Ag4 O4 133.3(4) . .
O6 Ag4 O4 91.6(3) . .
C1 Ag4 Ag2 52.7(3) . .
O6 Ag4 Ag2 173.0(2) . .
O4 Ag4 Ag2 82.3(2) . .
C1 Ag4 Ag1 53.5(3) . .
O6 Ag4 Ag1 82.6(2) . .
O4 Ag4 Ag1 172.2(2) . .
Ag2 Ag4 Ag1 103.17(4) . .
C1 Ag4 Ag3 48.3(3) . .
O6 Ag4 Ag3 122.4(3) . .
O4 Ag4 Ag3 121.9(2) . .
Ag2 Ag4 Ag3 59.21(3) . .
Ag1 Ag4 Ag3 58.22(3) . .
O3W Ag5 O2W 98.1(4) . .
O3W Ag5 O1 132.4(3) . .
O2W Ag5 O1 118.7(3) . .
O3W Ag5 O8 120.5(4) . .
O2W Ag5 O8 109.5(4) . .
O1 Ag5 O8 76.3(3) . .
C4 O1 Ag3 119.4(8) . .
C4 O1 Ag5 138.2(8) . .
Ag3 O1 Ag5 102.0(3) . .
C4 O2 Ag2 126.2(8) . .
C6 O3 Ag2 132.4(8) . 3_645
C6 O3 Ag2 120.7(8) . .
Ag2 O3 Ag2 102.7(3) 3_645 .
C6 O4 Ag4 126.3(8) . .
C8 O5 Ag1 120.4(8) . .
C8 O5 Ag1 130.9(8) . 3
Ag1 O5 Ag1 103.5(3) . 3
C8 O6 Ag4 122.8(8) . .
C10 O7 Ag1 126.0(8) . .
C10 O8 Ag3 119.7(8) . .
C10 O8 Ag5 139.9(8) . .
Ag3 O8 Ag5 100.2(3) . .
C2 C1 Ag3 137.2(10) . .
C2 C1 Ag4 139.8(11) . .
Ag3 C1 Ag4 83.0(4) . .
C2 C1 Ag2 106.2(10) . .
Ag3 C1 Ag2 78.2(4) . .
Ag4 C1 Ag2 77.1(4) . .
C2 C1 Ag1 108.6(10) . .
Ag3 C1 Ag1 76.1(4) . .
Ag4 C1 Ag1 76.8(4) . .
Ag2 C1 Ag1 145.2(5) . .
C1 C2 C3 175.7(13) . .
C3 C3 C2 177.3(19) 3_545 .
O1 C4 O2 129.1(11) . .
O1 C4 C5 116.1(12) . .
O2 C4 C5 114.6(12) . .
F1 C5 F3 110.1(17) . .
F1 C5 F2 108.8(16) . .
F3 C5 F2 103.3(15) . .
F1 C5 C4 113.4(13) . .
F3 C5 C4 108.4(14) . .
F2 C5 C4 112.3(13) . .
O4 C6 O3 127.2(12) . .
O4 C6 C7 117.3(12) . .
O3 C6 C7 115.5(11) . .
F4 C7 F6 104(2) . .
F4 C7 F5 109.8(17) . .
F6 C7 F5 102.3(15) . .
F4 C7 C6 116.8(14) . .
F6 C7 C6 110.7(13) . .
F5 C7 C6 112.0(11) . .
O6 C8 O5 129.3(12) . .
O6 C8 C9 114.0(11) . .
O5 C8 C9 116.6(11) . .
F7 C9 F8 113.1(14) . .
F7 C9 F9 100.3(15) . .
F8 C9 F9 101.5(14) . .
F7 C9 C8 115.4(13) . .
F8 C9 C8 114.2(11) . .
F9 C9 C8 110.3(13) . .
O7 C10 O8 128.3(12) . .
O7 C10 C11 114.9(11) . .
O8 C10 C11 116.6(11) . .
F11 C11 F12 105.1(14) . .
F11 C11 F10 105.8(14) . .
F12 C11 F10 107.0(14) . .
F11 C11 C10 112.0(12) . .
F12 C11 C10 111.4(13) . .
F10 C11 C10 114.9(12) . .
Ag3 O1W H1WA 109.1 . .
Ag3 O1W H1WB 109.3 . .
H1WA O1W H1WB 109.8 . .
Ag5 O2W H2WA 110.9 . .
Ag5 O2W H2WB 108.3 . .
H2WA O2W H2WB 109.8 . .
Ag5 O3W H3WA 110.4 . .
Ag5 O3W H3WB 111.7 . .
H3WA O3W H3WB 109.8 . .

loop_
_geom_bond_atom_site_label_1
_geom_bond_atom_site_label_2
_geom_bond_distance
_geom_bond_site_symmetry_2
Ag1 C1 2.363(12) .
Ag1 O5 2.376(8) .
Ag1 O5 2.417(9) 3
Ag1 O7 2.420(8) .
Ag1 Ag3 2.8334(13) .
Ag1 Ag4 2.8595(13) .
Ag2 C1 2.320(13) .
Ag2 O3 2.395(8) 3_645
Ag2 O3 2.401(9) .
Ag2 O2 2.416(9) .
Ag2 Ag4 2.8433(13) .
Ag2 Ag3 2.8699(13) .
Ag3 C1 2.230(12) .
Ag3 O8 2.306(8) .
Ag3 O1 2.326(8) .
Ag3 O1W 2.568(8) .
Ag3 Ag4 2.9620(13) .
Ag4 C1 2.240(12) .
Ag4 O6 2.304(9) .
Ag4 O4 2.310(9) .
Ag5 O3W 2.354(10) .
Ag5 O2W 2.369(10) .
Ag5 O1 2.402(9) .
Ag5 O8 2.482(8) .
O1 C4 1.218(16) .
O2 C4 1.277(15) .
O3 C6 1.270(15) .
O3 Ag2 2.395(8) 3_645
O4 C6 1.229(15) .
O5 C8 1.269(15) .
O5 Ag1 2.417(9) 3
O6 C8 1.239(15) .
O7 C10 1.235(15) .
O8 C10 1.254(15) .
C1 C2 1.193(16) .
C2 C3 1.379(16) .
C3 C3 1.23(2) 3_545
C4 C5 1.552(19) .
C5 F1 1.293(19) .
C5 F3 1.30(2) .
C5 F2 1.32(2) .
C6 C7 1.554(19) .
C7 F4 1.180(18) .
C7 F6 1.30(2) .
C7 F5 1.308(17) .
C8 C9 1.524(18) .
C9 F7 1.261(17) .
C9 F8 1.306(17) .
C9 F9 1.33(2) .
C10 C11 1.534(18) .
C11 F11 1.303(18) .
C11 F12 1.326(19) .
C11 F10 1.340(18) .
O1W H1WA 0.8500 .
O1W H1WB 0.8501 .
O2W H2WA 0.8499 .
O2W H2WB 0.8500 .
O3W H3WA 0.8498 .
O3W H3WB 0.8497 .

loop_
_geom_torsion_atom_site_label_1
_geom_torsion_atom_site_label_2
_geom_torsion_atom_site_label_3
_geom_torsion_atom_site_label_4
_geom_torsion
_geom_torsion_site_symmetry_1
_geom_torsion_site_symmetry_4
O5 Ag1 Ag3 C1 106.9(5) . .
O5 Ag1 Ag3 C1 -92.2(6) 3 .
O7 Ag1 Ag3 C1 -156.1(5) . .
Ag4 Ag1 Ag3 C1 58.9(4) . .
C1 Ag1 Ag3 O8 153.4(4) . .
O5 Ag1 Ag3 O8 -99.8(4) . .
O5 Ag1 Ag3 O8 61.1(5) 3 .
O7 Ag1 Ag3 O8 -2.8(3) . .
Ag4 Ag1 Ag3 O8 -147.8(2) . .
C1 Ag1 Ag3 O1 135.0(11) . .
O5 Ag1 Ag3 O1 -118.1(11) . .
O5 Ag1 Ag3 O1 42.8(12) 3 .
O7 Ag1 Ag3 O1 -21.1(11) . .
Ag4 Ag1 Ag3 O1 -166.1(11) . .
C1 Ag1 Ag3 O1W -110.6(4) . .
O5 Ag1 Ag3 O1W -3.7(4) . .
O5 Ag1 Ag3 O1W 157.2(5) 3 .
O7 Ag1 Ag3 O1W 93.3(3) . .
Ag4 Ag1 Ag3 O1W -51.7(2) . .
C1 Ag1 Ag3 Ag2 -19.1(4) . .
O5 Ag1 Ag3 Ag2 87.8(3) . .
O5 Ag1 Ag3 Ag2 -111.3(5) 3 .
O7 Ag1 Ag3 Ag2 -175.2(2) . .
Ag4 Ag1 Ag3 Ag2 39.78(4) . .
C1 Ag1 Ag3 Ag4 -58.9(4) . .
O5 Ag1 Ag3 Ag4 48.0(3) . .
O5 Ag1 Ag3 Ag4 -151.1(5) 3 .
O7 Ag1 Ag3 Ag4 145.0(2) . .
O3 Ag2 Ag3 C1 106.8(6) 3_645 .
O3 Ag2 Ag3 C1 -113.2(5) . .
O2 Ag2 Ag3 C1 158.1(5) . .
Ag4 Ag2 Ag3 C1 -59.7(4) . .
C1 Ag2 Ag3 O8 -124.7(11) . .
O3 Ag2 Ag3 O8 -17.8(12) 3_645 .
O3 Ag2 Ag3 O8 122.1(11) . .
O2 Ag2 Ag3 O8 33.4(11) . .
Ag4 Ag2 Ag3 O8 175.6(10) . .
C1 Ag2 Ag3 O1 -155.3(5) . .
O3 Ag2 Ag3 O1 -48.5(5) 3_645 .
O3 Ag2 Ag3 O1 91.5(4) . .
O2 Ag2 Ag3 O1 2.8(3) . .
Ag4 Ag2 Ag3 O1 145.0(2) . .
C1 Ag2 Ag3 O1W 109.5(4) . .
O3 Ag2 Ag3 O1W -143.7(5) 3_645 .
O3 Ag2 Ag3 O1W -3.7(3) . .
O2 Ag2 Ag3 O1W -92.4(3) . .
Ag4 Ag2 Ag3 O1W 49.75(19) . .
C1 Ag2 Ag3 Ag1 19.5(4) . .
O3 Ag2 Ag3 Ag1 126.4(5) 3_645 .
O3 Ag2 Ag3 Ag1 -93.6(3) . .
O2 Ag2 Ag3 Ag1 177.7(2) . .
Ag4 Ag2 Ag3 Ag1 -40.17(4) . .
C1 Ag2 Ag3 Ag4 59.7(4) . .
O3 Ag2 Ag3 Ag4 166.6(5) 3_645 .
O3 Ag2 Ag3 Ag4 -53.5(3) . .
O2 Ag2 Ag3 Ag4 -142.2(2) . .
O3 Ag2 Ag4 C1 -108.5(6) 3_645 .
O3 Ag2 Ag4 C1 -160.8(4) . .
O2 Ag2 Ag4 C1 106.4(5) . .
Ag3 Ag2 Ag4 C1 58.7(4) . .
C1 Ag2 Ag4 O6 -164(2) . .
O3 Ag2 Ag4 O6 88(2) 3_645 .
O3 Ag2 Ag4 O6 35(2) . .
O2 Ag2 Ag4 O6 -58(2) . .
Ag3 Ag2 Ag4 O6 -105(2) . .
C1 Ag2 Ag4 O4 166.7(5) . .
O3 Ag2 Ag4 O4 58.2(5) 3_645 .
O3 Ag2 Ag4 O4 5.9(3) . .
O2 Ag2 Ag4 O4 -86.9(4) . .
Ag3 Ag2 Ag4 O4 -134.5(3) . .
C1 Ag2 Ag4 Ag1 -19.0(4) . .
O3 Ag2 Ag4 Ag1 -127.5(4) 3_645 .
O3 Ag2 Ag4 Ag1 -179.8(2) . .
O2 Ag2 Ag4 Ag1 87.3(3) . .
Ag3 Ag2 Ag4 Ag1 39.73(4) . .
C1 Ag2 Ag4 Ag3 -58.7(4) . .
O3 Ag2 Ag4 Ag3 -167.3(4) 3_645 .
O3 Ag2 Ag4 Ag3 140.4(2) . .
O2 Ag2 Ag4 Ag3 47.6(3) . .
O5 Ag1 Ag4 C1 155.1(5) . .
O5 Ag1 Ag4 C1 98.7(5) 3 .
O7 Ag1 Ag4 C1 -104.6(5) . .
Ag3 Ag1 Ag4 C1 -59.0(4) . .
C1 Ag1 Ag4 O6 -165.3(5) . .
O5 Ag1 Ag4 O6 -10.1(3) . .
O5 Ag1 Ag4 O6 -66.5(4) 3 .
O7 Ag1 Ag4 O6 90.1(4) . .
Ag3 Ag1 Ag4 O6 135.7(3) . .
C1 Ag1 Ag4 O4 152.2(18) . .
O5 Ag1 Ag4 O4 -52.7(18) . .
O5 Ag1 Ag4 O4 -109.0(18) 3 .
O7 Ag1 Ag4 O4 47.6(18) . .
Ag3 Ag1 Ag4 O4 93.2(18) . .
C1 Ag1 Ag4 Ag2 18.8(4) . .
O5 Ag1 Ag4 Ag2 173.9(2) . .
O5 Ag1 Ag4 Ag2 117.5(3) 3 .
O7 Ag1 Ag4 Ag2 -85.8(3) . .
Ag3 Ag1 Ag4 Ag2 -40.23(4) . .
C1 Ag1 Ag4 Ag3 59.0(4) . .
O5 Ag1 Ag4 Ag3 -145.8(2) . .
O5 Ag1 Ag4 Ag3 157.8(3) 3 .
O7 Ag1 Ag4 Ag3 -45.6(3) . .
O8 Ag3 Ag4 C1 115.9(5) . .
O1 Ag3 Ag4 C1 -116.4(5) . .
O1W Ag3 Ag4 C1 179.1(5) . .
Ag1 Ag3 Ag4 C1 67.4(4) . .
Ag2 Ag3 Ag4 C1 -65.5(4) . .
C1 Ag3 Ag4 O6 -122.5(5) . .
O8 Ag3 Ag4 O6 -6.6(4) . .
O1 Ag3 Ag4 O6 121.1(4) . .
O1W Ag3 Ag4 O6 56.6(3) . .
Ag1 Ag3 Ag4 O6 -55.1(3) . .
Ag2 Ag3 Ag4 O6 172.0(3) . .
C1 Ag3 Ag4 O4 121.8(5) . .
O8 Ag3 Ag4 O4 -122.3(4) . .
O1 Ag3 Ag4 O4 5.4(4) . .
O1W Ag3 Ag4 O4 -59.1(4) . .
Ag1 Ag3 Ag4 O4 -170.8(3) . .
Ag2 Ag3 Ag4 O4 56.3(3) . .
C1 Ag3 Ag4 Ag2 65.5(4) . .
O8 Ag3 Ag4 Ag2 -178.6(3) . .
O1 Ag3 Ag4 Ag2 -50.9(3) . .
O1W Ag3 Ag4 Ag2 -115.4(2) . .
Ag1 Ag3 Ag4 Ag2 132.94(4) . .
C1 Ag3 Ag4 Ag1 -67.4(4) . .
O8 Ag3 Ag4 Ag1 48.5(3) . .
O1 Ag3 Ag4 Ag1 176.2(3) . .
O1W Ag3 Ag4 Ag1 111.7(2) . .
Ag2 Ag3 Ag4 Ag1 -132.94(4) . .
C1 Ag3 O1 C4 -31.5(12) . .
O8 Ag3 O1 C4 -177.7(10) . .
O1W Ag3 O1 C4 87.0(10) . .
Ag1 Ag3 O1 C4 -159.2(9) . .
Ag2 Ag3 O1 C4 -4.3(9) . .
Ag4 Ag3 O1 C4 37.0(11) . .
C1 Ag3 O1 Ag5 142.9(5) . .
O8 Ag3 O1 Ag5 -3.2(3) . .
O1W Ag3 O1 Ag5 -98.6(3) . .
Ag1 Ag3 O1 Ag5 15.3(13) . .
Ag2 Ag3 O1 Ag5 170.1(3) . .
Ag4 Ag3 O1 Ag5 -148.54(15) . .
O3W Ag5 O1 C4 -65.1(14) . .
O2W Ag5 O1 C4 70.8(13) . .
O8 Ag5 O1 C4 175.8(13) . .
O3W Ag5 O1 Ag3 122.1(5) . .
O2W Ag5 O1 Ag3 -101.9(4) . .
O8 Ag5 O1 Ag3 3.1(3) . .
C1 Ag2 O2 C4 16.5(12) . .
O3 Ag2 O2 C4 152.8(11) 3_645 .
O3 Ag2 O2 C4 -131.0(10) . .
Ag4 Ag2 O2 C4 -45.4(11) . .
Ag3 Ag2 O2 C4 -3.3(10) . .
C1 Ag2 O3 C6 -24.9(11) . .
O3 Ag2 O3 C6 -159.7(11) 3_645 .
O2 Ag2 O3 C6 119.5(10) . .
Ag4 Ag2 O3 C6 -5.8(9) . .
Ag3 Ag2 O3 C6 40.1(10) . .
C1 Ag2 O3 Ag2 134.8(4) . 3_645
O3 Ag2 O3 Ag2 0.0 3_645 3_645
O2 Ag2 O3 Ag2 -80.7(4) . 3_645
Ag4 Ag2 O3 Ag2 153.9(3) . 3_645
Ag3 Ag2 O3 Ag2 -160.18(14) . 3_645
C1 Ag4 O4 C6 3.7(14) . .
O6 Ag4 O4 C6 172.6(11) . .
Ag2 Ag4 O4 C6 -10.9(11) . .
Ag1 Ag4 O4 C6 -145.3(14) . .
Ag3 Ag4 O4 C6 -57.0(12) . .
C1 Ag1 O5 C8 32.9(11) . .
O5 Ag1 O5 C8 157.0(11) 3 .
O7 Ag1 O5 C8 -118.1(9) . .
Ag3 Ag1 O5 C8 -32.5(10) . .
Ag4 Ag1 O5 C8 9.4(9) . .
C1 Ag1 O5 Ag1 -124.1(4) . 3
O5 Ag1 O5 Ag1 0.0 3 3
O7 Ag1 O5 Ag1 84.9(4) . 3
Ag3 Ag1 O5 Ag1 170.53(11) . 3
Ag4 Ag1 O5 Ag1 -147.6(3) . 3
C1 Ag4 O6 C8 1.5(13) . .
O4 Ag4 O6 C8 -167.2(10) . .
Ag2 Ag4 O6 C8 163.7(16) . .
Ag1 Ag4 O6 C8 18.1(10) . .
Ag3 Ag4 O6 C8 62.7(11) . .
C1 Ag1 O7 C10 -16.6(11) . .
O5 Ag1 O7 C10 135.5(10) . .
O5 Ag1 O7 C10 -148.8(10) 3 .
Ag3 Ag1 O7 C10 5.1(10) . .
Ag4 Ag1 O7 C10 45.6(11) . .
C1 Ag3 O8 C10 33.0(11) . .
O1 Ag3 O8 C10 178.9(10) . .
O1W Ag3 O8 C10 -86.7(9) . .
Ag1 Ag3 O8 C10 2.6(9) . .
Ag2 Ag3 O8 C10 147.9(9) . .
Ag4 Ag3 O8 C10 -37.4(10) . .
C1 Ag3 O8 Ag5 -142.7(5) . .
O1 Ag3 O8 Ag5 3.1(3) . .
O1W Ag3 O8 Ag5 97.5(3) . .
Ag1 Ag3 O8 Ag5 -173.2(3) . .
Ag2 Ag3 O8 Ag5 -27.9(12) . .
Ag4 Ag3 O8 Ag5 146.85(14) . .
O3W Ag5 O8 C10 51.2(14) . .
O2W Ag5 O8 C10 -61.3(13) . .
O1 Ag5 O8 C10 -177.3(13) . .
O3W Ag5 O8 Ag3 -134.6(4) . .
O2W Ag5 O8 Ag3 112.9(4) . .
O1 Ag5 O8 Ag3 -3.1(3) . .
O8 Ag3 C1 C2 63.8(17) . .
O1 Ag3 C1 C2 -66.0(17) . .
O1W Ag3 C1 C2 179.7(15) . .
Ag1 Ag3 C1 C2 102.5(16) . .
Ag2 Ag3 C1 C2 -101.2(16) . .
Ag4 Ag3 C1 C2 -179.5(18) . .
O8 Ag3 C1 Ag4 -116.7(4) . .
O1 Ag3 C1 Ag4 113.5(4) . .
O1W Ag3 C1 Ag4 -0.8(4) . .
Ag1 Ag3 C1 Ag4 -78.0(3) . .
Ag2 Ag3 C1 Ag4 78.2(3) . .
O8 Ag3 C1 Ag2 165.0(3) . .
O1 Ag3 C1 Ag2 35.3(6) . .
O1W Ag3 C1 Ag2 -79.0(3) . .
Ag1 Ag3 C1 Ag2 -156.3(5) . .
Ag4 Ag3 C1 Ag2 -78.2(3) . .
O8 Ag3 C1 Ag1 -38.7(6) . .
O1 Ag3 C1 Ag1 -168.5(3) . .
O1W Ag3 C1 Ag1 77.2(3) . .
Ag2 Ag3 C1 Ag1 156.3(5) . .
Ag4 Ag3 C1 Ag1 78.0(3) . .
O6 Ag4 C1 C2 -82.7(17) . .
O4 Ag4 C1 C2 81.8(18) . .
Ag2 Ag4 C1 C2 100.0(17) . .
Ag1 Ag4 C1 C2 -103.2(17) . .
Ag3 Ag4 C1 C2 179.4(19) . .
O6 Ag4 C1 Ag3 97.9(5) . .
O4 Ag4 C1 Ag3 -97.6(5) . .
Ag2 Ag4 C1 Ag3 -79.4(4) . .
Ag1 Ag4 C1 Ag3 77.3(3) . .
O6 Ag4 C1 Ag2 177.3(4) . .
O4 Ag4 C1 Ag2 -18.2(6) . .
Ag1 Ag4 C1 Ag2 156.8(5) . .
Ag3 Ag4 C1 Ag2 79.4(4) . .
O6 Ag4 C1 Ag1 20.5(6) . .
O4 Ag4 C1 Ag1 -175.0(4) . .
Ag2 Ag4 C1 Ag1 -156.8(5) . .
Ag3 Ag4 C1 Ag1 -77.3(3) . .
O3 Ag2 C1 C2 -2.4(12) 3_645 .
O3 Ag2 C1 C2 -113.5(9) . .
O2 Ag2 C1 C2 110.2(9) . .
Ag4 Ag2 C1 C2 -138.5(11) . .
Ag3 Ag2 C1 C2 136.0(11) . .
O3 Ag2 C1 Ag3 -138.4(3) 3_645 .
O3 Ag2 C1 Ag3 110.4(4) . .
O2 Ag2 C1 Ag3 -25.8(5) . .
Ag4 Ag2 C1 Ag3 85.4(3) . .
O3 Ag2 C1 Ag4 136.1(3) 3_645 .
O3 Ag2 C1 Ag4 25.0(5) . .
O2 Ag2 C1 Ag4 -111.3(4) . .
Ag3 Ag2 C1 Ag4 -85.4(3) . .
O3 Ag2 C1 Ag1 178.4(8) 3_645 .
O3 Ag2 C1 Ag1 67.3(11) . .
O2 Ag2 C1 Ag1 -69.0(11) . .
Ag4 Ag2 C1 Ag1 42.3(8) . .
Ag3 Ag2 C1 Ag1 -43.2(8) . .
O5 Ag1 C1 C2 107.3(10) . .
O5 Ag1 C1 C2 7.6(12) 3 .
O7 Ag1 C1 C2 -107.2(10) . .
Ag3 Ag1 C1 C2 -135.6(11) . .
Ag4 Ag1 C1 C2 138.5(11) . .
O5 Ag1 C1 Ag3 -117.1(4) . .
O5 Ag1 C1 Ag3 143.2(3) 3 .
O7 Ag1 C1 Ag3 28.4(5) . .
Ag4 Ag1 C1 Ag3 -85.9(3) . .
O5 Ag1 C1 Ag4 -31.2(5) . .
O5 Ag1 C1 Ag4 -130.8(3) 3 .
O7 Ag1 C1 Ag4 114.3(4) . .
Ag3 Ag1 C1 Ag4 85.9(3) . .
O5 Ag1 C1 Ag2 -73.5(11) . .
O5 Ag1 C1 Ag2 -173.2(8) 3 .
O7 Ag1 C1 Ag2 72.0(11) . .
Ag3 Ag1 C1 Ag2 43.6(8) . .
Ag4 Ag1 C1 Ag2 -42.3(8) . .
Ag3 C1 C2 C3 161(18) . .
Ag4 C1 C2 C3 -18(20) . .
Ag2 C1 C2 C3 71(19) . .
Ag1 C1 C2 C3 -109(19) . .
C1 C2 C3 C3 179(100) . 3_545
Ag3 O1 C4 O2 3.2(19) . .
Ag5 O1 C4 O2 -168.6(9) . .
Ag3 O1 C4 C5 178.5(10) . .
Ag5 O1 C4 C5 7(2) . .
Ag2 O2 C4 O1 1(2) . .
Ag2 O2 C4 C5 -174.5(10) . .
O1 C4 C5 F1 -10(2) . .
O2 C4 C5 F1 165.7(16) . .
O1 C4 C5 F3 112.4(16) . .
O2 C4 C5 F3 -71.7(18) . .
O1 C4 C5 F2 -134.1(15) . .
O2 C4 C5 F2 42(2) . .
Ag4 O4 C6 O3 10(2) . .
Ag4 O4 C6 C7 -173.1(9) . .
Ag2 O3 C6 O4 -153.3(11) 3_645 .
Ag2 O3 C6 O4 -0.6(19) . .
Ag2 O3 C6 C7 29.6(18) 3_645 .
Ag2 O3 C6 C7 -177.7(9) . .
O4 C6 C7 F4 -147(2) . .
O3 C6 C7 F4 31(2) . .
O4 C6 C7 F6 94.7(18) . .
O3 C6 C7 F6 -87.9(19) . .
O4 C6 C7 F5 -19(2) . .
O3 C6 C7 F5 158.7(13) . .
Ag4 O6 C8 O5 -17(2) . .
Ag4 O6 C8 C9 167.1(10) . .
Ag1 O5 C8 O6 2.1(19) . .
Ag1 O5 C8 O6 151.9(11) 3 .
Ag1 O5 C8 C9 177.6(10) . .
Ag1 O5 C8 C9 -32.5(17) 3 .
O6 C8 C9 F7 158.0(16) . .
O5 C8 C9 F7 -18(2) . .
O6 C8 C9 F8 24(2) . .
O5 C8 C9 F8 -151.8(14) . .
O6 C8 C9 F9 -89.2(16) . .
O5 C8 C9 F9 94.6(16) . .
Ag1 O7 C10 O8 -5.1(19) . .
Ag1 O7 C10 C11 178.7(8) . .
Ag3 O8 C10 O7 0.8(18) . .
Ag5 O8 C10 O7 174.3(9) . .
Ag3 O8 C10 C11 177.0(9) . .
Ag5 O8 C10 C11 -9.5(19) . .
O7 C10 C11 F11 -49.3(18) . .
O8 C10 C11 F11 134.0(14) . .
O7 C10 C11 F12 68.1(17) . .
O8 C10 C11 F12 -108.7(15) . .
O7 C10 C11 F10 -170.1(13) . .
O8 C10 C11 F10 13(2) . .
